data_4077590
loop_
_publ_author_name
'van den Ancker, Tania R.'
'Raston, Colin L.'
'Skelton, Brian W.'
'White, Allan H.'

_publ_section_title
;
 Hypervalent Silicon via Intramolecular Coordination in a Four-Membered
 Ring in Complexes of Substituted Pyridyl Ligands
;
_journal_issue 22
_journal_name_full Organometallics
_journal_page_first 4437
_journal_paper_doi 10.1021/om0005497
_journal_volume 19
_journal_year 2000
_chemical_formula_sum 'C19 H31 Cl N2 Si3'
_chemical_formula_weight 407.2
_space_group_IT_number 15
_symmetry_cell_setting monoclinic
_symmetry_space_group_name_Hall '-C 2yc'
_symmetry_space_group_name_H-M 'C 1 2/c 1'
_cell_angle_alpha 90.00000
_cell_angle_beta 100.49(6)
_cell_angle_gamma 90.00000
_cell_formula_units_Z 4
_cell_length_a 19.155(7)
_cell_length_b 9.8680(10)
_cell_length_c 12.412(12)
_cell_measurement_reflns_used 6
_cell_measurement_temperature 293
_cell_measurement_theta_max 20.4
_cell_measurement_theta_min 17.5
_cell_volume 2307(2)
_computing_cell_refinement 'Enraf Nonius software'
_computing_data_collection 'Enraf Nonius software'
_computing_data_reduction xtal
_computing_molecular_graphics xtal
_computing_publication_material 'xtal BONDLA CIFIO'
_computing_structure_refinement 'xtal CRYLSQ'
_computing_structure_solution xtal
_diffrn_ambient_temperature 293
_diffrn_measurement_device_type CAD4
_diffrn_measurement_method '2\q-\w scans'
_diffrn_radiation_detector 'single counter'
_diffrn_radiation_monochromator graphite
_diffrn_radiation_source 'rotating anode'
_diffrn_radiation_type 'Mo K\a'
_diffrn_radiation_wavelength .71073
_diffrn_reflns_av_sigmaI/netI 0
_diffrn_reflns_limit_h_max 22
_diffrn_reflns_limit_h_min 0
_diffrn_reflns_limit_k_max 11
_diffrn_reflns_limit_k_min 0
_diffrn_reflns_limit_l_max 14
_diffrn_reflns_limit_l_min -14
_diffrn_reflns_number 2024
_diffrn_reflns_reduction_process 'perpendicular monochr Lp'
_diffrn_reflns_theta_max 24.97
_diffrn_reflns_theta_min 2.16
_diffrn_standards_decay_% 0
_diffrn_standards_interval_time 60
_diffrn_standards_number 6
_exptl_absorpt_coefficient_mu .33
_exptl_absorpt_correction_T_max .95
_exptl_absorpt_correction_T_min .92
_exptl_absorpt_correction_type gaussian
_exptl_absorpt_process_details
;
 xtal absorb                 
;
_exptl_crystal_colour colourless
_exptl_crystal_density_diffrn 1.172
_exptl_crystal_description plate
_exptl_crystal_F_000 872
_exptl_crystal_size_max 0.58
_exptl_crystal_size_mid 0.40
_exptl_crystal_size_min 0.18
_refine_diff_density_max .438
_refine_diff_density_min -.32
_refine_ls_goodness_of_fit_all 1.905
_refine_ls_goodness_of_fit_ref 2.155
_refine_ls_hydrogen_treatment refall
_refine_ls_matrix_type atomblock
_refine_ls_number_constraints 0
_refine_ls_number_parameters 192
_refine_ls_number_reflns 1462
_refine_ls_number_restraints 0
_refine_ls_R_factor_all .065
_refine_ls_R_factor_gt .046
_refine_ls_shift/su_max .085
_refine_ls_shift/su_mean .008
_refine_ls_structure_factor_coef F
_refine_ls_weighting_scheme sigma
_refine_ls_wR_factor_all .052
_refine_ls_wR_factor_ref .049
_reflns_d_resolution_high .842
_reflns_d_resolution_low 9.417
_reflns_limit_h_max 22
_reflns_limit_h_min 0
_reflns_limit_k_max 11
_reflns_limit_k_min 0
_reflns_limit_l_max 14
_reflns_limit_l_min -14
_reflns_number_gt 1465
_reflns_number_total 2024
_reflns_threshold_expression 'Inet > 3.00 sig(Inet)'
_cod_data_source_file om0005497.cif
_cod_data_source_block clrsir
_cod_original_sg_symbol_Hall -C_-2yc
_cod_original_sg_symbol_H-M 'c 1 2/c 1'
_cod_database_code 4077590

loop_
_symmetry_equiv_pos_as_xyz
+x,+y,+z
+x,-y,1/2+z
-x,-y,-z
-x,+y,1/2-z
1/2+x,1/2+y,+z
1/2+x,1/2-y,1/2+z
1/2-x,1/2-y,-z
1/2-x,1/2+y,1/2-z

loop_
_atom_site_label
_atom_site_fract_x
_atom_site_fract_y
_atom_site_fract_z
_atom_site_U_iso_or_equiv
_atom_site_adp_type
_atom_site_occupancy
Si0 .50000 .45902(12) .75000 .0448(7) Uani 1.00000
C0 .5365(3) .5836(8) .8682(5) .069(5) Uani .50000
Cl0 .46199(10) .58707(17) .62706(14) .0624(10) Uani .50000
C1 .57181(16) .3534(3) .7092(2) .0424(17) Uani 1.00000
C11 .58170(16) .2217(3) .7708(2) .0452(17) Uani 1.00000
N12 .58427(15) .2296(3) .8800(2) .0563(16) Uani 1.00000
C13 .5936(2) .1134(4) .9367(3) .077(2) Uani 1.00000
C14 .5987(2) -.0099(4) .8923(3) .084(3) Uani 1.00000
C15 .5961(2) -.0173(4) .7808(3) .083(3) Uani 1.00000
C16 .5872(2) .0992(3) .7203(3) .060(2) Uani 1.00000
Si1 .66258(5) .43217(9) .70883(7) .0491(5) Uani 1.00000
C2 .71660(19) .4348(4) .8492(3) .069(2) Uani 1.00000
C3 .7074(2) .3240(4) .6186(3) .068(2) Uani 1.00000
C4 .6547(2) .6063(3) .6508(3) .067(2) Uani 1.00000
H0a .557(3) .530(6) .922(4) .061(18) Uiso .50000
H0b .506(3) .623(6) .895(5) .08(2) Uiso .50000
H0c .564(4) .629(8) .846(6) .12(3) Uiso .50000
H1 .5567(13) .333(3) .639(2) .048(8) Uiso 1.00000
H13 .595(2) .130(4) 1.009(3) .118(14) Uiso 1.00000
H14 .6048(17) -.096(3) .935(3) .093(12) Uiso 1.00000
H15 .5954(17) -.089(3) .747(3) .096(12) Uiso 1.00000
H16 .5814(15) .097(3) .651(2) .070(10) Uiso 1.00000
H2a .7189(17) .349(4) .884(3) .100(12) Uiso 1.00000
H2b .7603(17) .466(3) .845(3) .088(11) Uiso 1.00000
H2c .7027(17) .492(3) .892(2) .091(11) Uiso 1.00000
H3a .7160(18) .240(3) .642(3) .099(12) Uiso 1.00000
H3b .6745(17) .313(3) .548(3) .092(11) Uiso 1.00000
H3c .7492(17) .364(3) .616(3) .096(12) Uiso 1.00000
H4a .6992(16) .642(3) .642(2) .084(11) Uiso 1.00000
H4b .6201(17) .612(3) .582(3) .090(11) Uiso 1.00000
H4c .6371(18) .657(4) .692(3) .104(13) Uiso 1.00000

loop_
_atom_site_aniso_label
_atom_site_aniso_U_11
_atom_site_aniso_U_22
_atom_site_aniso_U_33
_atom_site_aniso_U_12
_atom_site_aniso_U_13
_atom_site_aniso_U_23
Si0 .0537(8) .0329(7) .0486(8) .00000 .0115(6) .00000
C0 .044(4) .115(7) .058(4) .006(4) .037(3) .011(4)
Cl0 .0819(13) .0457(10) .0547(10) .0068(9) -.0004(9) .0212(8)
C1 .056(2) .0376(17) .0329(17) -.0031(15) .0050(14) -.0006(13)
C11 .048(2) .0413(18) .0458(18) .0025(15) .0085(15) -.0005(15)
N12 .075(2) .0484(17) .0436(16) .0032(15) .0061(14) .0051(14)
C13 .105(3) .064(3) .058(2) .006(2) .003(2) .015(2)
C14 .110(3) .054(2) .089(3) .020(2) .018(3) .026(2)
C15 .109(3) .038(2) .108(3) .011(2) .037(3) -.001(2)
C16 .082(3) .041(2) .063(2) .0077(19) .025(2) -.0030(17)
Si1 .0547(6) .0463(5) .0480(5) -.0020(5) .0134(4) -.0000(4)
C2 .065(2) .076(3) .064(2) -.010(2) .0021(19) -.007(2)
C3 .069(3) .071(3) .070(3) .000(2) .027(2) -.006(2)
C4 .074(3) .051(2) .078(3) -.013(2) .018(2) .008(2)

loop_
_atom_type_symbol
_atom_type_oxidation_number
_atom_type_number_in_cell
_atom_type_scat_dispersion_real
_atom_type_scat_dispersion_imag
_atom_type_scat_source
C 0 76 .002 .002 'Int. Tables Vol IV Tables 2.2B and 2.3.1'
O 0 0 .008 .006 'Int. Tables Vol IV Tables 2.2B and 2.3.1'
H 0 124 0 0 'Int. Tables Vol IV Tables 2.2B and 2.3.1'
Si 0 12 .072 .071 'Int. Tables Vol IV Tables 2.2B and 2.3.1'
Cl 0 4 .132 .159 'Int. Tables Vol IV Tables 2.2B and 2.3.1'
N 0 8 .004 .003 'Int. Tables Vol IV Tables 2.2B and 2.3.1'

loop_
_geom_angle_atom_site_label_1
_geom_angle_atom_site_label_2
_geom_angle_atom_site_label_3
_geom_angle_site_symmetry_1
_geom_angle_site_symmetry_3
_geom_angle
C0 Si0 Cl0 . . 101.9(2)
C0 Si0 C1 . . 112.1(2)
C0 Si0 C0 . '4 656' 101.5(3)
C0 Si0 Cl0 . '4 656' .3(2)
C0 Si0 C1 . '4 656' 109.3(2)
Cl0 Si0 C1 . . 109.11(11)
Cl0 Si0 C0 . '4 656' .3(2)
Cl0 Si0 Cl0 . '4 656' 102.22(10)
Cl0 Si0 C1 . '4 656' 111.93(10)
C1 Si0 C0 . '4 656' 109.3(2)
C1 Si0 Cl0 . '4 656' 111.93(10)
C1 Si0 C1 . '4 656' 112.15(14)
C0 Si0 Cl0 '4 656' '4 656' 101.9(2)
C0 Si0 C1 '4 656' '4 656' 112.1(2)
Cl0 Si0 C1 '4 656' '4 656' 109.11(11)
Si0 C0 H0a . . 104(4)
Si0 C0 H0b . . 115(4)
Si0 C0 H0c . . 106(5)
Si0 C0 Cl0 . '4 656' 170(7)
H0a C0 H0b . . 103(6)
H0a C0 H0c . . 112(6)
H0a C0 Cl0 . '4 656' 66(7)
H0b C0 H0c . . 117(7)
H0b C0 Cl0 . '4 656' 69(7)
H0c C0 Cl0 . '4 656' 80(8)
Si0 Cl0 C0 . '4 656' 10(7)
Si0 Cl0 H0a . '4 656' 100(4)
Si0 Cl0 H0b . '4 656' 110(4)
Si0 Cl0 H0c . '4 656' 100(5)
C0 Cl0 H0a '4 656' '4 656' 110(7)
C0 Cl0 H0b '4 656' '4 656' 107(7)
C0 Cl0 H0c '4 656' '4 656' 95(8)
H0a Cl0 H0b '4 656' '4 656' 108(6)
H0a Cl0 H0c '4 656' '4 656' 116(6)
H0b Cl0 H0c '4 656' '4 656' 121(7)
Si0 C1 C11 . . 112.1(2)
Si0 C1 Si1 . . 119.35(16)
Si0 C1 H1 . . 105.7(17)
C11 C1 Si1 . . 108.9(2)
C11 C1 H1 . . 106.6(17)
Si1 C1 H1 . . 103.1(17)
C1 C11 N12 . . 116.1(3)
C1 C11 C16 . . 122.8(3)
N12 C11 C16 . . 121.1(3)
C11 N12 C13 . . 117.1(3)
N12 C13 C14 . . 124.8(4)
N12 C13 H13 . . 110(2)
C14 C13 H13 . . 125(2)
C13 C14 C15 . . 117.8(4)
C13 C14 H14 . . 124(2)
C15 C14 H14 . . 118(2)
C14 C15 C16 . . 119.1(3)
C14 C15 H15 . . 123(2)
C16 C15 H15 . . 117(2)
C11 C16 C15 . . 120.1(3)
C11 C16 H16 . . 118(2)
C15 C16 H16 . . 121(2)
C1 Si1 C2 . . 110.87(16)
C1 Si1 C3 . . 106.71(15)
C1 Si1 C4 . . 111.61(15)
C2 Si1 C3 . . 109.42(17)
C2 Si1 C4 . . 110.03(17)
C3 Si1 C4 . . 108.09(18)
Si1 C2 H2a . . 112.7(19)
Si1 C2 H2b . . 108(2)
Si1 C2 H2c . . 114(2)
H2a C2 H2b . . 112(3)
H2a C2 H2c . . 108(3)
H2b C2 H2c . . 102(3)
Si1 C3 H3a . . 114(2)
Si1 C3 H3b . . 108(2)
Si1 C3 H3c . . 106(2)
H3a C3 H3b . . 104(3)
H3a C3 H3c . . 108(3)
H3b C3 H3c . . 117(3)
Si1 C4 H4a . . 112.4(18)
Si1 C4 H4b . . 112(2)
Si1 C4 H4c . . 109(3)
H4a C4 H4b . . 111(3)
H4a C4 H4c . . 109(3)
H4b C4 H4c . . 102(3)
C0 H0a Cl0 . '4 656' 4.2(6)
C0 H0b Cl0 . '4 656' 4.6(6)
C0 H0c Cl0 . '4 656' 5.0(7)

loop_
_geom_bond_atom_site_label_1
_geom_bond_atom_site_label_2
_geom_bond_site_symmetry_2
_geom_bond_distance
Si0 C0 . 1.944(7)
Si0 Cl0 . 2.013(2)
Si0 C1 . 1.868(3)
Si0 C0 '4 656' 1.944(7)
Si0 Cl0 '4 656' 2.013(2)
Si0 C1 '4 656' 1.868(3)
C0 H0a . .89(5)
C0 H0b . .82(6)
C0 H0c . .79(8)
C0 Cl0 '4 656' .069(7)
Cl0 H0a '4 656' .86(5)
Cl0 H0b '4 656' .80(6)
Cl0 H0c '4 656' .78(8)
C1 C11 . 1.502(4)
C1 Si1 . 1.905(3)
C1 H1 . .89(2)
C11 N12 . 1.351(4)
C11 C16 . 1.374(4)
N12 C13 . 1.340(5)
C13 C14 . 1.347(6)
C13 H13 . .91(4)
C14 C15 . 1.378(6)
C14 H14 . 1.00(3)
C15 C16 . 1.366(5)
C15 H15 . .82(3)
C16 H16 . .85(3)
Si1 C2 . 1.858(4)
Si1 C3 . 1.866(4)
Si1 C4 . 1.858(4)
C2 H2a . .95(3)
C2 H2b . .90(3)
C2 H2c . .85(3)
C3 H3a . .89(3)
C3 H3b . .99(3)
C3 H3c . .90(3)
C4 H4a . .95(3)
C4 H4b . .98(3)
C4 H4c . .83(4)

loop_
_geom_contact_atom_site_label_1
_geom_contact_atom_site_label_2
_geom_contact_distance
_geom_contact_site_symmetry_2
Si0 C11 2.803(3) '4 656'
Si0 C11 2.803(3) .
Si0 N12 3.064(3) '4 656'
Si0 N12 3.064(3) .
Si0 Si1 3.2571(15) '4 656'
Si0 Si1 3.2571(15) .
Si0 C4 3.706(4) .
Si0 C4 3.706(4) '4 656'
Si0 H0a 2.33(5) '4 656'
Si0 H0a 2.33(5) .
Si0 H0b 2.41(6) '4 656'
Si0 H0b 2.41(6) .
Si0 H0c 2.28(7) .
Si0 H0c 2.28(7) '4 656'
Si0 H1 2.28(3) .
Si0 H1 2.28(3) '4 656'
C0 Cl0 3.073(7) .
C0 N12 3.607(9) .
C0 Si1 3.703(8) .
Cl0 Cl0 3.133(4) '4 656'
Cl0 C1 3.163(3) .
Cl0 N12 3.634(3) '4 656'
Cl0 Si1 4.088(2) .
Cl0 Si1 3.735(3) '4 656'
C1 N12 3.233(4) '4 656'
C1 N12 2.421(4) .
C1 C16 2.527(4) .
C11 N12 3.384(4) '4 656'
C11 C13 2.295(5) .
C11 C14 2.725(5) .
C11 C15 2.374(5) .
C11 Si1 2.782(3) .
C11 H1 1.95(2) .
C11 H16 1.93(3) .
N12 N12 4.129(4) '4 656'
N12 C14 2.381(5) .
N12 C15 2.757(5) .
N12 C16 2.373(5) .
N12 C16 3.537(5) '4 656'
N12 Si1 3.453(3) .
N12 C2 3.321(5) .
N12 H0a 3.07(6) .
N12 H1 3.11(3) .
N12 H1 2.85(3) '4 656'
N12 H13 1.86(4) .
N12 H16 3.12(3) .
N12 H2a 2.83(3) .
N12 H4b 2.93(3) '2 565'
C13 C15 2.333(6) .
C13 C16 2.670(6) .
C13 H14 2.08(3) .
C14 C16 2.365(6) .
C14 H13 2.01(4) .
C14 H15 1.95(3) .
C15 H14 2.05(3) .
C15 H16 1.95(3) .
C16 Si1 3.602(3) .
C16 H15 1.89(3) .
Si1 H0c 3.37(8) .
Si1 H1 2.28(2) .
Si1 H2a 2.39(3) .
Si1 H2b 2.30(3) .
Si1 H2c 2.34(3) .
Si1 H3a 2.37(3) .
Si1 H3b 2.37(3) .
Si1 H3c 2.28(4) .
Si1 H4a 2.39(3) .
Si1 H4b 2.41(3) .
Si1 H4c 2.27(4) .
H0a H0b 1.34(8) .
H0a H0c 1.39(10) .
H0b H0c 1.37(10) .
H2a H2b 1.53(5) .
H2a H2c 1.45(5) .
H2b H2c 1.36(5) .
H3a H3b 1.48(4) .
H3a H3c 1.45(5) .
H3b H3c 1.61(4) .
H4a H4b 1.59(4) .
H4a H4c 1.45(5) .
H4b H4c 1.41(5) .
